data_2230755
loop_
_publ_author_name
'Zhu, Hong-lin'
'Huang, Wen-xiang'
'Chang, Hai-sheng'

_publ_section_title
;
 Bis(\m-adamantane-1,3-dicarboxylato-\k^4^<i>O</i>^1^,<i>O</i>^1'^:<i>O</i>^3^,<i>O</i>^3'^)bis[aqua(3-carboxyadamantane-1-carboxylato-\k<i>O</i>^1^)(1,10-phenanthroline-\k^2^<i>N</i>,<i>N</i>')erbium(III)]
 dihydrate
;
_journal_coeditor_code JH2296
_journal_issue 7
_journal_name_full 'Acta Crystallographica Section E'
_journal_page_first m959
_journal_paper_doi 10.1107/S1600536811023075
_journal_volume 67
_journal_year 2011
_chemical_formula_iupac '[Er2 (C12 H14 O4)2 (C12 H15 O4)2 (C12 H8 N2)2 (H2 O)2], 2H2 O'
_chemical_formula_moiety 'C72 H78 Er2 N4 O18, 2(H2 O)'
_chemical_formula_sum 'C72 H82 Er2 N4 O20'
_chemical_formula_weight 1657.94
_chemical_name_systematic
;
Bis(\m-adamantane-1,3-dicarboxylato-
\k^4^<i>O</i>^1^,<i>O</i>^1'^:<i>O</i>^3^,<i>O</i>^3'^)bis[aqua(3-
carboxyadamantane-1-carboxylato-\k<i>O</i>^1^)(1,10-
phenanthroline-\k^2^<i>N</i>,<i>N</i>')erbium(III)] dihydrate
;
_space_group_IT_number 2
_symmetry_cell_setting triclinic
_symmetry_space_group_name_Hall '-P 1'
_symmetry_space_group_name_H-M 'P -1'
_atom_sites_solution_hydrogens geom
_atom_sites_solution_primary direct
_atom_sites_solution_secondary difmap
_audit_creation_method SHELXL-97
_cell_angle_alpha 94.53(3)
_cell_angle_beta 96.36(3)
_cell_angle_gamma 92.22(3)
_cell_formula_units_Z 1
_cell_length_a 8.6164(17)
_cell_length_b 13.579(3)
_cell_length_c 14.560(3)
_cell_measurement_reflns_used 16743
_cell_measurement_temperature 293(2)
_cell_measurement_theta_max 27.48
_cell_measurement_theta_min 3.01
_cell_volume 1685.8(6)
_computing_cell_refinement 'RAPID-AUTO (Rigaku, 1998)'
_computing_data_collection 'RAPID-AUTO (Rigaku, 1998)'
_computing_data_reduction 'CrystalStructure (Rigaku/MSC, 2004)'
_computing_molecular_graphics 'ORTEPII (Johnson, 1976)'
_computing_publication_material 'SHELXL97 (Sheldrick, 2008)'
_computing_structure_refinement 'SHELXL97 (Sheldrick, 2008)'
_computing_structure_solution 'SHELXS97 (Sheldrick, 2008)'
_diffrn_ambient_temperature 293(2)
_diffrn_detector_area_resol_mean 0
_diffrn_measured_fraction_theta_full 0.988
_diffrn_measured_fraction_theta_max 0.988
_diffrn_measurement_device_type 'Rigaku R-AXIS RAPID'
_diffrn_measurement_method \w
_diffrn_radiation_monochromator graphite
_diffrn_radiation_source 'fine-focus sealed tube'
_diffrn_radiation_type MoK\a
_diffrn_radiation_wavelength 0.71073
_diffrn_reflns_av_R_equivalents 0.0310
_diffrn_reflns_av_sigmaI/netI 0.0413
_diffrn_reflns_limit_h_max 11
_diffrn_reflns_limit_h_min -9
_diffrn_reflns_limit_k_max 17
_diffrn_reflns_limit_k_min -17
_diffrn_reflns_limit_l_max 18
_diffrn_reflns_limit_l_min -18
_diffrn_reflns_number 16743
_diffrn_reflns_theta_full 27.48
_diffrn_reflns_theta_max 27.48
_diffrn_reflns_theta_min 3.01
_diffrn_standards_decay_% 0
_diffrn_standards_interval_count 0
_diffrn_standards_interval_time 0
_diffrn_standards_number 0
_exptl_absorpt_coefficient_mu 2.551
_exptl_absorpt_correction_T_max 0.795
_exptl_absorpt_correction_T_min 0.600
_exptl_absorpt_correction_type multi-scan
_exptl_absorpt_process_details '(ABSCOR; Higashi, 1995)'
_exptl_crystal_colour pink
_exptl_crystal_density_diffrn 1.631
_exptl_crystal_density_method 'not measured'
_exptl_crystal_description platelet
_exptl_crystal_F_000 836
_exptl_crystal_size_max 0.34
_exptl_crystal_size_mid 0.17
_exptl_crystal_size_min 0.09
_refine_diff_density_max 0.773
_refine_diff_density_min -0.448
_refine_ls_extinction_method none
_refine_ls_goodness_of_fit_ref 1.072
_refine_ls_hydrogen_treatment constr
_refine_ls_matrix_type full
_refine_ls_number_parameters 448
_refine_ls_number_reflns 7645
_refine_ls_number_restraints 0
_refine_ls_restrained_S_all 1.072
_refine_ls_R_factor_all 0.0376
_refine_ls_R_factor_gt 0.0298
_refine_ls_shift/su_max 0.001
_refine_ls_shift/su_mean 0.000
_refine_ls_structure_factor_coef Fsqd
_refine_ls_weighting_details 'calc w=1/[\s^2^(Fo^2^)+(0.0268P)^2^+1.2992P] where P=(Fo^2^+2Fc^2^)/3'
_refine_ls_weighting_scheme calc
_refine_ls_wR_factor_gt 0.0630
_refine_ls_wR_factor_ref 0.0672
_reflns_number_gt 6761
_reflns_number_total 7645
_reflns_threshold_expression I>2sigma(I)
_cod_data_source_file jh2296.cif
_cod_data_source_block I
_cod_database_code 2230755
_cod_database_fobs_code 2230755

loop_
_symmetry_equiv_pos_as_xyz
'x, y, z'
'-x, -y, -z'

loop_
_atom_site_type_symbol
_atom_site_label
_atom_site_fract_x
_atom_site_fract_y
_atom_site_fract_z
_atom_site_U_iso_or_equiv
_atom_site_adp_type
_atom_site_calc_flag
_atom_site_refinement_flags
_atom_site_occupancy
_atom_site_symmetry_multiplicity
_atom_site_disorder_assembly
_atom_site_disorder_group
Er Er 0.854312(16) 0.436085(10) 0.306019(10) 0.02576(5) Uani d . 1 1 . .
O O1 0.8026(3) 0.4032(2) 0.45688(17) 0.0447(7) Uani d . 1 1 . .
O O2 0.6851(3) 0.30718(18) 0.34156(16) 0.0395(6) Uani d . 1 1 . .
C C1 0.7032(4) 0.3337(2) 0.4261(2) 0.0287(7) Uani d . 1 1 . .
C C2 0.6055(4) 0.2855(2) 0.4926(2) 0.0283(6) Uani d . 1 1 . .
C C3 0.4990(4) 0.1997(2) 0.4425(2) 0.0348(8) Uani d . 1 1 . .
H H3A 0.4298 0.2238 0.3929 0.042 Uiso calc R 1 1 . .
H H3B 0.5619 0.1498 0.4156 0.042 Uiso calc R 1 1 . .
C C4 0.4028(5) 0.1547(2) 0.5124(3) 0.0425(9) Uani d . 1 1 . .
H H4A 0.3359 0.0995 0.4807 0.051 Uiso calc R 1 1 . .
C C5 0.5110(5) 0.1166(3) 0.5897(3) 0.0540(11) Uani d . 1 1 . .
H H5A 0.5749 0.0664 0.5642 0.065 Uiso calc R 1 1 . .
H H5B 0.4499 0.0869 0.6333 0.065 Uiso calc R 1 1 . .
C C6 0.6162(5) 0.2030(3) 0.6399(3) 0.0426(9) Uani d . 1 1 . .
H H6A 0.6857 0.1784 0.6900 0.051 Uiso calc R 1 1 . .
C C7 0.7134(4) 0.2479(3) 0.5719(3) 0.0371(8) Uani d . 1 1 . .
H H7A 0.7796 0.1986 0.5471 0.044 Uiso calc R 1 1 . .
H H7B 0.7802 0.3022 0.6034 0.044 Uiso calc R 1 1 . .
C C8 0.5023(4) 0.3646(2) 0.5333(2) 0.0261(6) Uani d . 1 1 . .
H H8A 0.5679 0.4198 0.5642 0.031 Uiso calc R 1 1 . .
H H8B 0.4338 0.3892 0.4837 0.031 Uiso calc R 1 1 . .
C C9 0.3001(4) 0.2325(2) 0.5525(3) 0.0378(8) Uani d . 1 1 . .
H H9A 0.2371 0.2034 0.5955 0.045 Uiso calc R 1 1 . .
H H9B 0.2302 0.2561 0.5029 0.045 Uiso calc R 1 1 . .
C C10 0.5148(4) 0.2816(3) 0.6807(3) 0.0388(8) Uani d . 1 1 . .
H H10A 0.4547 0.2534 0.7256 0.047 Uiso calc R 1 1 . .
H H10B 0.5811 0.3361 0.7123 0.047 Uiso calc R 1 1 . .
C C11 0.4039(4) 0.3195(2) 0.6031(2) 0.0289(7) Uani d . 1 1 . .
C C12 0.3065(4) 0.4003(2) 0.6422(2) 0.0314(7) Uani d . 1 1 . .
O O3 0.1614(3) 0.39715(18) 0.6249(2) 0.0431(6) Uani d . 1 1 . .
O O4 0.3746(3) 0.47357(17) 0.69327(19) 0.0409(6) Uani d . 1 1 . .
O O5 1.0009(3) 0.32069(17) 0.25012(19) 0.0390(6) Uani d . 1 1 . .
O O6 1.2280(3) 0.2688(2) 0.2129(3) 0.0664(10) Uani d . 1 1 . .
C C13 1.0941(4) 0.2530(2) 0.2328(3) 0.0352(7) Uani d . 1 1 . .
C C14 1.0322(4) 0.1460(2) 0.2345(3) 0.0334(7) Uani d . 1 1 . .
C C15 0.8883(4) 0.1286(2) 0.1626(3) 0.0356(8) Uani d . 1 1 . .
H H15A 0.9174 0.1394 0.1016 0.043 Uiso calc R 1 1 . .
H H15B 0.8103 0.1754 0.1769 0.043 Uiso calc R 1 1 . .
C C16 0.8190(5) 0.0223(3) 0.1624(3) 0.0438(9) Uani d . 1 1 A .
C C17 0.7737(5) 0.0062(3) 0.2584(3) 0.0518(10) Uani d . 1 1 . .
H H17A 0.6951 0.0520 0.2739 0.062 Uiso calc R 1 1 . .
H H17B 0.7297 -0.0605 0.2588 0.062 Uiso calc R 1 1 . .
C C18 0.9169(5) 0.0224(3) 0.3297(3) 0.0540(11) Uani d . 1 1 . .
H H18A 0.8866 0.0116 0.3912 0.065 Uiso calc R 1 1 . .
C C19 0.9834(5) 0.1288(3) 0.3303(3) 0.0438(9) Uani d . 1 1 . .
H H19A 0.9051 0.1748 0.3456 0.053 Uiso calc R 1 1 . .
H H19B 1.0732 0.1401 0.3769 0.053 Uiso calc R 1 1 . .
C C20 1.1548(4) 0.0721(2) 0.2106(3) 0.0434(9) Uani d . 1 1 . .
H H20A 1.2469 0.0826 0.2556 0.052 Uiso calc R 1 1 . .
H H20B 1.1855 0.0822 0.1498 0.052 Uiso calc R 1 1 . .
C C21 1.0402(6) -0.0498(3) 0.3064(4) 0.0630(13) Uani d . 1 1 . .
H H21A 1.1311 -0.0395 0.3523 0.076 Uiso calc R 1 1 . .
H H21B 0.9988 -0.1172 0.3074 0.076 Uiso calc R 1 1 . .
C C22 1.0864(5) -0.0340(3) 0.2113(3) 0.0536(11) Uani d . 1 1 . .
H H22A 1.1653 -0.0809 0.1962 0.064 Uiso calc R 1 1 . .
C C23 0.9438(5) -0.0501(3) 0.1385(3) 0.0527(11) Uani d . 1 1 . .
H H23A 0.9015 -0.1175 0.1370 0.063 Uiso calc R 1 1 . .
H H23B 0.9741 -0.0395 0.0777 0.063 Uiso calc R 1 1 . .
C C24 0.6791(5) 0.0091(3) 0.0904(3) 0.0540(11) Uani d . 1 1 . .
O O7A 0.542(3) 0.0103(12) 0.1176(19) 0.105(5) Uani d P 0.50 1 A 1
O O8A 0.705(5) 0.037(5) 0.020(3) 0.127(6) Uani d P 0.50 1 A 1
O O7B 0.562(3) -0.0412(12) 0.1035(19) 0.105(5) Uani d P 0.50 1 A 2
O O8B 0.687(5) 0.014(5) 0.000(3) 0.127(6) Uani d P 0.50 1 A 2
H H81 0.6139 0.0253 -0.0385 0.153 Uiso d . 1 1 . .
N N1 0.9027(4) 0.5395(2) 0.1781(2) 0.0382(7) Uani d . 1 1 . .
C C25 1.0004(5) 0.6182(3) 0.1918(3) 0.0511(10) Uani d . 1 1 . .
H H25A 1.0530 0.6341 0.2508 0.061 Uiso calc R 1 1 . .
C C26 1.0279(6) 0.6785(3) 0.1210(4) 0.0625(13) Uani d . 1 1 . .
H H26A 1.0967 0.7337 0.1331 0.075 Uiso calc R 1 1 . .
C C27 0.9532(6) 0.6557(3) 0.0348(4) 0.0668(14) Uani d . 1 1 . .
H H27A 0.9709 0.6948 -0.0129 0.080 Uiso calc R 1 1 . .
C C28 0.8494(5) 0.5730(3) 0.0178(3) 0.0510(10) Uani d . 1 1 . .
C C29 0.8251(4) 0.5169(3) 0.0924(3) 0.0388(8) Uani d . 1 1 . .
C C30 0.7153(4) 0.4327(3) 0.0783(2) 0.0378(8) Uani d . 1 1 . .
C C31 0.7663(6) 0.5436(4) -0.0716(3) 0.0634(13) Uani d . 1 1 . .
H H31A 0.7833 0.5796 -0.1217 0.076 Uiso calc R 1 1 . .
C C32 0.6651(6) 0.4659(4) -0.0844(3) 0.0640(13) Uani d . 1 1 . .
H H32A 0.6127 0.4492 -0.1432 0.077 Uiso calc R 1 1 . .
C C33 0.6346(5) 0.4071(3) -0.0103(3) 0.0496(10) Uani d . 1 1 . .
C C34 0.5274(6) 0.3257(3) -0.0201(3) 0.0592(12) Uani d . 1 1 . .
H H34A 0.4745 0.3050 -0.0780 0.071 Uiso calc R 1 1 . .
C C35 0.5011(5) 0.2774(3) 0.0544(3) 0.0525(10) Uani d . 1 1 . .
H H35A 0.4282 0.2243 0.0488 0.063 Uiso calc R 1 1 . .
C C36 0.5851(4) 0.3083(3) 0.1406(3) 0.0402(8) Uani d . 1 1 . .
H H36A 0.5657 0.2747 0.1917 0.048 Uiso calc R 1 1 . .
N N2 0.6905(3) 0.3827(2) 0.1527(2) 0.0338(6) Uani d . 1 1 . .
O O9 1.0952(3) 0.4876(2) 0.37803(19) 0.0491(7) Uani d . 1 1 . .
H H91 1.1783 0.4627 0.3623 0.059 Uiso d . 1 1 . .
H H92 1.1200 0.5139 0.4333 0.059 Uiso d . 1 1 . .
O O10 1.3385(3) 0.4392(3) 0.3024(2) 0.0754(12) Uani d . 1 1 . .
H H101 1.3302 0.3787 0.2822 0.090 Uiso d . 1 1 . .
H H102 1.4354 0.4554 0.3092 0.090 Uiso d . 1 1 . .

loop_
_atom_site_aniso_label
_atom_site_aniso_U_11
_atom_site_aniso_U_22
_atom_site_aniso_U_33
_atom_site_aniso_U_12
_atom_site_aniso_U_13
_atom_site_aniso_U_23
Er 0.02433(7) 0.02698(7) 0.02613(8) 0.00104(5) 0.00666(5) -0.00200(5)
O1 0.0479(15) 0.0530(15) 0.0310(14) -0.0201(13) 0.0093(11) -0.0047(11)
O2 0.0471(14) 0.0451(13) 0.0251(12) -0.0129(12) 0.0098(10) -0.0044(10)
C1 0.0283(15) 0.0290(15) 0.0286(17) 0.0006(13) 0.0057(13) -0.0018(12)
C2 0.0317(16) 0.0274(14) 0.0266(16) 0.0026(13) 0.0076(13) 0.0011(12)
C3 0.0405(18) 0.0298(15) 0.0344(19) -0.0008(15) 0.0123(15) -0.0062(13)
C4 0.051(2) 0.0226(15) 0.054(2) -0.0067(16) 0.0202(19) -0.0064(15)
C5 0.074(3) 0.0287(17) 0.067(3) 0.0111(19) 0.034(2) 0.0138(18)
C6 0.057(2) 0.0387(18) 0.037(2) 0.0179(17) 0.0118(18) 0.0140(15)
C7 0.0410(19) 0.0342(17) 0.037(2) 0.0134(15) 0.0067(15) 0.0031(14)
C8 0.0303(15) 0.0230(13) 0.0252(16) 0.0010(12) 0.0041(12) 0.0023(11)
C9 0.0362(18) 0.0314(16) 0.047(2) -0.0051(15) 0.0145(16) -0.0034(15)
C10 0.049(2) 0.0393(18) 0.0314(19) 0.0094(16) 0.0137(16) 0.0077(14)
C11 0.0313(16) 0.0239(14) 0.0324(17) 0.0025(13) 0.0099(13) -0.0009(12)
C12 0.0309(16) 0.0300(15) 0.0346(18) 0.0024(14) 0.0125(14) -0.0016(13)
O3 0.0300(12) 0.0370(13) 0.0603(18) 0.0024(11) 0.0068(12) -0.0120(12)
O4 0.0302(12) 0.0352(12) 0.0550(17) 0.0021(11) 0.0078(11) -0.0159(11)
O5 0.0355(13) 0.0301(11) 0.0510(16) 0.0065(10) 0.0061(11) -0.0030(11)
O6 0.0457(16) 0.0422(15) 0.115(3) -0.0023(14) 0.0343(18) -0.0069(17)
C13 0.0346(17) 0.0290(16) 0.042(2) 0.0049(14) 0.0054(15) -0.0030(14)
C14 0.0302(16) 0.0309(16) 0.0388(19) 0.0059(14) 0.0018(14) 0.0021(14)
C15 0.0341(17) 0.0301(16) 0.041(2) -0.0003(14) -0.0005(15) 0.0023(14)
C16 0.044(2) 0.0324(17) 0.053(2) 0.0002(16) -0.0001(18) -0.0009(16)
C17 0.052(2) 0.044(2) 0.061(3) -0.0044(19) 0.014(2) 0.0074(19)
C18 0.063(3) 0.055(2) 0.047(2) 0.000(2) 0.010(2) 0.0157(19)
C19 0.048(2) 0.044(2) 0.039(2) 0.0058(18) 0.0029(17) 0.0019(16)
C20 0.0353(18) 0.0336(18) 0.060(3) 0.0086(16) 0.0033(18) -0.0024(17)
C21 0.069(3) 0.043(2) 0.076(3) 0.003(2) -0.009(3) 0.022(2)
C22 0.051(2) 0.0339(19) 0.076(3) 0.0162(18) 0.004(2) 0.0011(19)
C23 0.061(3) 0.0276(17) 0.068(3) 0.0018(18) 0.007(2) -0.0054(17)
C24 0.047(2) 0.053(2) 0.058(3) -0.013(2) 0.000(2) -0.004(2)
O7A 0.057(6) 0.161(16) 0.092(8) -0.030(11) -0.012(5) 0.021(12)
O8A 0.064(9) 0.26(3) 0.039(13) -0.042(10) -0.024(8) -0.014(11)
O7B 0.057(6) 0.161(16) 0.092(8) -0.030(11) -0.012(5) 0.021(12)
O8B 0.064(9) 0.26(3) 0.039(13) -0.042(10) -0.024(8) -0.014(11)
N1 0.0420(17) 0.0344(15) 0.0405(18) 0.0049(13) 0.0130(14) 0.0048(12)
C25 0.051(2) 0.042(2) 0.064(3) 0.0014(19) 0.020(2) 0.0091(19)
C26 0.066(3) 0.039(2) 0.089(4) 0.005(2) 0.029(3) 0.018(2)
C27 0.080(3) 0.054(3) 0.080(4) 0.023(2) 0.042(3) 0.031(2)
C28 0.060(3) 0.053(2) 0.048(2) 0.025(2) 0.024(2) 0.0204(19)
C29 0.0420(19) 0.0410(18) 0.038(2) 0.0188(16) 0.0156(16) 0.0078(15)
C30 0.044(2) 0.0426(18) 0.0296(18) 0.0190(16) 0.0097(15) 0.0025(14)
C31 0.086(4) 0.072(3) 0.041(3) 0.037(3) 0.023(2) 0.023(2)
C32 0.084(3) 0.079(3) 0.032(2) 0.035(3) 0.007(2) 0.004(2)
C33 0.056(2) 0.066(3) 0.028(2) 0.028(2) 0.0028(17) -0.0042(17)
C34 0.065(3) 0.068(3) 0.039(2) 0.017(2) -0.009(2) -0.012(2)
C35 0.046(2) 0.055(2) 0.050(3) 0.004(2) -0.0093(19) -0.011(2)
C36 0.0388(19) 0.0399(19) 0.039(2) 0.0026(16) -0.0014(16) -0.0037(15)
N2 0.0345(15) 0.0379(15) 0.0295(15) 0.0089(13) 0.0051(12) -0.0006(12)
O9 0.0301(13) 0.0638(17) 0.0483(17) 0.0018(13) 0.0023(12) -0.0239(13)
O10 0.0380(16) 0.094(2) 0.088(3) -0.0218(17) 0.0258(16) -0.048(2)

loop_
_atom_type_symbol
_atom_type_description
_atom_type_scat_dispersion_real
_atom_type_scat_dispersion_imag
_atom_type_scat_source
C C 0.0033 0.0016 'International Tables Vol C Tables 4.2.6.8 and 6.1.1.4'
H H 0.0000 0.0000 'International Tables Vol C Tables 4.2.6.8 and 6.1.1.4'
Er Er -0.2586 4.9576 'International Tables Vol C Tables 4.2.6.8 and 6.1.1.4'
N N 0.0061 0.0033 'International Tables Vol C Tables 4.2.6.8 and 6.1.1.4'
O O 0.0106 0.0060 'International Tables Vol C Tables 4.2.6.8 and 6.1.1.4'

loop_
_geom_angle_atom_site_label_1
_geom_angle_atom_site_label_2
_geom_angle_atom_site_label_3
_geom_angle_site_symmetry_1
_geom_angle_site_symmetry_3
_geom_angle
_geom_angle_publ_flag
O5 Er O9 . . 78.78(9) ?
O5 Er O2 . . 87.54(9) ?
O9 Er O2 . . 128.70(11) ?
O5 Er O1 . . 109.70(10) ?
O9 Er O1 . . 83.85(10) ?
O2 Er O1 . . 54.79(8) ?
O5 Er O4 . 2_666 154.07(9) ?
O9 Er O4 . 2_666 125.76(9) ?
O2 Er O4 . 2_666 82.43(9) ?
O1 Er O4 . 2_666 83.74(10) ?
O5 Er O3 . 2_666 148.03(8) ?
O9 Er O3 . 2_666 71.80(9) ?
O2 Er O3 . 2_666 120.65(9) ?
O1 Er O3 . 2_666 79.70(10) ?
O4 Er O3 2_666 2_666 54.06(8) ?
O5 Er N1 . . 90.47(10) ?
O9 Er N1 . . 88.61(11) ?
O2 Er N1 . . 141.19(10) ?
O1 Er N1 . . 156.51(10) ?
O4 Er N1 2_666 . 82.73(10) ?
O3 Er N1 2_666 . 76.82(10) ?
O5 Er N2 . . 79.96(10) ?
O9 Er N2 . . 146.34(10) ?
O2 Er N2 . . 75.75(9) ?
O1 Er N2 . . 128.10(9) ?
O4 Er N2 2_666 . 74.42(9) ?
O3 Er N2 2_666 . 119.14(10) ?
N1 Er N2 . . 65.76(10) ?
O5 Er C1 . . 100.85(10) ?
O9 Er C1 . . 108.07(11) ?
O2 Er C1 . . 27.15(9) ?
O1 Er C1 . . 27.72(9) ?
O4 Er C1 2_666 . 80.62(10) ?
O3 Er C1 2_666 . 99.93(9) ?
N1 Er C1 . . 161.29(10) ?
N2 Er C1 . . 101.33(10) ?
O5 Er C12 . 2_666 170.85(9) ?
O9 Er C12 . 2_666 98.32(10) ?
O2 Er C12 . 2_666 100.90(9) ?
O1 Er C12 . 2_666 78.40(10) ?
O4 Er C12 2_666 2_666 27.44(9) ?
O3 Er C12 2_666 2_666 26.80(9) ?
N1 Er C12 . 2_666 80.75(10) ?
N2 Er C12 . 2_666 98.56(10) ?
C1 Er C12 . 2_666 88.30(10) ?
C1 O1 Er . . 92.4(2) ?
C1 O2 Er . . 93.07(19) ?
O2 C1 O1 . . 119.4(3) ?
O2 C1 C2 . . 121.0(3) ?
O1 C1 C2 . . 119.6(3) ?
O2 C1 Er . . 59.78(17) ?
O1 C1 Er . . 59.92(17) ?
C2 C1 Er . . 173.5(2) ?
C1 C2 C7 . . 109.6(3) ?
C1 C2 C3 . . 111.3(3) ?
C7 C2 C3 . . 110.0(3) ?
C1 C2 C8 . . 108.1(2) ?
C7 C2 C8 . . 109.0(3) ?
C3 C2 C8 . . 108.8(3) ?
C4 C3 C2 . . 109.0(3) ?
C4 C3 H3A . . 109.9 ?
C2 C3 H3A . . 109.9 ?
C4 C3 H3B . . 109.9 ?
C2 C3 H3B . . 109.9 ?
H3A C3 H3B . . 108.3 ?
C5 C4 C9 . . 110.0(3) ?
C5 C4 C3 . . 109.9(3) ?
C9 C4 C3 . . 109.8(3) ?
C5 C4 H4A . . 109.1 ?
C9 C4 H4A . . 109.1 ?
C3 C4 H4A . . 109.1 ?
C4 C5 C6 . . 109.4(3) ?
C4 C5 H5A . . 109.8 ?
C6 C5 H5A . . 109.8 ?
C4 C5 H5B . . 109.8 ?
C6 C5 H5B . . 109.8 ?
H5A C5 H5B . . 108.3 ?
C7 C6 C10 . . 109.6(3) ?
C7 C6 C5 . . 109.6(3) ?
C10 C6 C5 . . 109.6(3) ?
C7 C6 H6A . . 109.3 ?
C10 C6 H6A . . 109.3 ?
C5 C6 H6A . . 109.3 ?
C6 C7 C2 . . 109.7(3) ?
C6 C7 H7A . . 109.7 ?
C2 C7 H7A . . 109.7 ?
C6 C7 H7B . . 109.7 ?
C2 C7 H7B . . 109.7 ?
H7A C7 H7B . . 108.2 ?
C11 C8 C2 . . 109.9(2) ?
C11 C8 H8A . . 109.7 ?
C2 C8 H8A . . 109.7 ?
C11 C8 H8B . . 109.7 ?
C2 C8 H8B . . 109.7 ?
H8A C8 H8B . . 108.2 ?
C4 C9 C11 . . 109.6(3) ?
C4 C9 H9A . . 109.8 ?
C11 C9 H9A . . 109.8 ?
C4 C9 H9B . . 109.8 ?
C11 C9 H9B . . 109.8 ?
H9A C9 H9B . . 108.2 ?
C11 C10 C6 . . 109.8(3) ?
C11 C10 H10A . . 109.7 ?
C6 C10 H10A . . 109.7 ?
C11 C10 H10B . . 109.7 ?
C6 C10 H10B . . 109.7 ?
H10A C10 H10B . . 108.2 ?
C12 C11 C10 . . 110.4(3) ?
C12 C11 C9 . . 111.6(3) ?
C10 C11 C9 . . 109.5(3) ?
C12 C11 C8 . . 107.9(2) ?
C10 C11 C8 . . 108.6(3) ?
C9 C11 C8 . . 108.8(3) ?
O3 C12 O4 . . 119.0(3) ?
O3 C12 C11 . . 121.5(3) ?
O4 C12 C11 . . 119.4(3) ?
O3 C12 Er . 2_666 61.06(17) ?
O4 C12 Er . 2_666 58.57(16) ?
C11 C12 Er . 2_666 171.5(2) ?
C12 O3 Er . 2_666 92.14(19) ?
C12 O4 Er . 2_666 94.0(2) ?
C13 O5 Er . . 169.9(3) ?
O6 C13 O5 . . 124.0(3) ?
O6 C13 C14 . . 119.1(3) ?
O5 C13 C14 . . 116.9(3) ?
C15 C14 C13 . . 108.1(3) ?
C15 C14 C19 . . 108.6(3) ?
C13 C14 C19 . . 110.3(3) ?
C15 C14 C20 . . 108.9(3) ?
C13 C14 C20 . . 111.6(3) ?
C19 C14 C20 . . 109.2(3) ?
C14 C15 C16 . . 110.4(3) ?
C14 C15 H15A . . 109.6 ?
C16 C15 H15A . . 109.6 ?
C14 C15 H15B . . 109.6 ?
C16 C15 H15B . . 109.6 ?
H15A C15 H15B . . 108.1 ?
C24 C16 C17 . . 111.2(3) ?
C24 C16 C23 . . 110.3(3) ?
C17 C16 C23 . . 109.4(4) ?
C24 C16 C15 . . 108.2(3) ?
C17 C16 C15 . . 109.1(3) ?
C23 C16 C15 . . 108.6(3) ?
C18 C17 C16 . . 109.8(3) ?
C18 C17 H17A . . 109.7 ?
C16 C17 H17A . . 109.7 ?
C18 C17 H17B . . 109.7 ?
C16 C17 H17B . . 109.7 ?
H17A C17 H17B . . 108.2 ?
C17 C18 C21 . . 110.0(4) ?
C17 C18 C19 . . 109.4(4) ?
C21 C18 C19 . . 109.8(4) ?
C17 C18 H18A . . 109.2 ?
C21 C18 H18A . . 109.2 ?
C19 C18 H18A . . 109.2 ?
C14 C19 C18 . . 109.5(3) ?
C14 C19 H19A . . 109.8 ?
C18 C19 H19A . . 109.8 ?
C14 C19 H19B . . 109.8 ?
C18 C19 H19B . . 109.8 ?
H19A C19 H19B . . 108.2 ?
C14 C20 C22 . . 109.7(3) ?
C14 C20 H20A . . 109.7 ?
C22 C20 H20A . . 109.7 ?
C14 C20 H20B . . 109.7 ?
C22 C20 H20B . . 109.7 ?
H20A C20 H20B . . 108.2 ?
C22 C21 C18 . . 109.4(4) ?
C22 C21 H21A . . 109.8 ?
C18 C21 H21A . . 109.8 ?
C22 C21 H21B . . 109.8 ?
C18 C21 H21B . . 109.8 ?
H21A C21 H21B . . 108.2 ?
C21 C22 C23 . . 110.2(4) ?
C21 C22 C20 . . 109.6(4) ?
C23 C22 C20 . . 109.0(3) ?
C21 C22 H22A . . 109.4 ?
C23 C22 H22A . . 109.4 ?
C20 C22 H22A . . 109.4 ?
C22 C23 C16 . . 109.6(3) ?
C22 C23 H23A . . 109.8 ?
C16 C23 H23A . . 109.8 ?
C22 C23 H23B . . 109.8 ?
C16 C23 H23B . . 109.8 ?
H23A C23 H23B . . 108.2 ?
O8A C24 O7B . . 126(2) ?
O8A C24 O7A . . 122(3) ?
O7B C24 O7A . . 34.3(12) ?
O8A C24 O8B . . 18(5) ?
O7B C24 O8B . . 111(2) ?
O7A C24 O8B . . 117(2) ?
O8A C24 C16 . . 112.4(18) ?
O7B C24 C16 . . 120.9(13) ?
O7A C24 C16 . . 118.4(12) ?
O8B C24 C16 . . 123.7(19) ?
C24 O8A H81 . . 118.2 ?
C24 O8B H81 . . 126.2 ?
C25 N1 C29 . . 118.7(3) ?
C25 N1 Er . . 121.6(3) ?
C29 N1 Er . . 119.8(2) ?
N1 C25 C26 . . 122.6(5) ?
N1 C25 H25A . . 118.7 ?
C26 C25 H25A . . 118.7 ?
C27 C26 C25 . . 119.2(4) ?
C27 C26 H26A . . 120.4 ?
C25 C26 H26A . . 120.4 ?
C26 C27 C28 . . 119.8(4) ?
C26 C27 H27A . . 120.1 ?
C28 C27 H27A . . 120.1 ?
C27 C28 C29 . . 118.0(4) ?
C27 C28 C31 . . 123.1(4) ?
C29 C28 C31 . . 118.9(4) ?
N1 C29 C28 . . 121.8(4) ?
N1 C29 C30 . . 118.6(3) ?
C28 C29 C30 . . 119.7(4) ?
N2 C30 C33 . . 122.3(4) ?
N2 C30 C29 . . 118.0(3) ?
C33 C30 C29 . . 119.7(4) ?
C32 C31 C28 . . 121.3(4) ?
C32 C31 H31A . . 119.4 ?
C28 C31 H31A . . 119.4 ?
C31 C32 C33 . . 122.0(4) ?
C31 C32 H32A . . 119.0 ?
C33 C32 H32A . . 119.0 ?
C34 C33 C30 . . 117.5(4) ?
C34 C33 C32 . . 124.0(4) ?
C30 C33 C32 . . 118.5(4) ?
C35 C34 C33 . . 119.9(4) ?
C35 C34 H34A . . 120.0 ?
C33 C34 H34A . . 120.0 ?
C34 C35 C36 . . 119.1(4) ?
C34 C35 H35A . . 120.5 ?
C36 C35 H35A . . 120.5 ?
N2 C36 C35 . . 123.2(4) ?
N2 C36 H36A . . 118.4 ?
C35 C36 H36A . . 118.4 ?
C36 N2 C30 . . 118.0(3) ?
C36 N2 Er . . 124.2(2) ?
C30 N2 Er . . 117.8(2) ?
Er O9 H91 . . 122.1 ?
Er O9 H92 . . 128.7 ?
H91 O9 H92 . . 105.2 ?
H101 O10 H102 . . 106.4 ?

loop_
_geom_bond_atom_site_label_1
_geom_bond_atom_site_label_2
_geom_bond_site_symmetry_2
_geom_bond_distance
_geom_bond_publ_flag
Er O5 . 2.212(2) ?
Er O9 . 2.277(3) ?
Er O2 . 2.360(2) ?
Er O1 . 2.362(3) ?
Er O4 2_666 2.363(2) ?
Er O3 2_666 2.419(2) ?
Er N1 . 2.480(3) ?
Er N2 . 2.543(3) ?
Er C1 . 2.727(3) ?
Er C12 2_666 2.763(3) ?
O1 C1 . 1.270(4) ?
O2 C1 . 1.246(4) ?
C1 C2 . 1.520(4) ?
C2 C7 . 1.533(5) ?
C2 C3 . 1.539(4) ?
C2 C8 . 1.544(4) ?
C3 C4 . 1.530(5) ?
C3 H3A . 0.9700 ?
C3 H3B . 0.9700 ?
C4 C5 . 1.517(6) ?
C4 C9 . 1.526(5) ?
C4 H4A . 0.9800 ?
C5 C6 . 1.538(6) ?
C5 H5A . 0.9700 ?
C5 H5B . 0.9700 ?
C6 C7 . 1.515(5) ?
C6 C10 . 1.531(5) ?
C6 H6A . 0.9800 ?
C7 H7A . 0.9700 ?
C7 H7B . 0.9700 ?
C8 C11 . 1.541(4) ?
C8 H8A . 0.9700 ?
C8 H8B . 0.9700 ?
C9 C11 . 1.541(4) ?
C9 H9A . 0.9700 ?
C9 H9B . 0.9700 ?
C10 C11 . 1.532(5) ?
C10 H10A . 0.9700 ?
C10 H10B . 0.9700 ?
C11 C12 . 1.520(4) ?
C12 O3 . 1.246(4) ?
C12 O4 . 1.276(4) ?
C12 Er 2_666 2.763(3) ?
O3 Er 2_666 2.419(2) ?
O4 Er 2_666 2.363(2) ?
O5 C13 . 1.272(4) ?
O6 C13 . 1.236(4) ?
C13 C14 . 1.530(4) ?
C14 C15 . 1.529(5) ?
C14 C19 . 1.533(5) ?
C14 C20 . 1.534(5) ?
C15 C16 . 1.541(5) ?
C15 H15A . 0.9700 ?
C15 H15B . 0.9700 ?
C16 C24 . 1.503(6) ?
C16 C17 . 1.521(6) ?
C16 C23 . 1.534(6) ?
C17 C18 . 1.519(6) ?
C17 H17A . 0.9700 ?
C17 H17B . 0.9700 ?
C18 C21 . 1.521(7) ?
C18 C19 . 1.532(5) ?
C18 H18A . 0.9800 ?
C19 H19A . 0.9700 ?
C19 H19B . 0.9700 ?
C20 C22 . 1.537(5) ?
C20 H20A . 0.9700 ?
C20 H20B . 0.9700 ?
C21 C22 . 1.512(7) ?
C21 H21A . 0.9700 ?
C21 H21B . 0.9700 ?
C22 C23 . 1.529(6) ?
C22 H22A . 0.9800 ?
C23 H23A . 0.9700 ?
C23 H23B . 0.9700 ?
C24 O8A . 1.16(6) ?
C24 O7B . 1.23(3) ?
C24 O7A . 1.29(3) ?
C24 O8B . 1.33(5) ?
O8A H81 . 1.0865 ?
O8B H81 . 0.8244 ?
N1 C25 . 1.323(5) ?
N1 C29 . 1.356(5) ?
C25 C26 . 1.401(6) ?
C25 H25A . 0.9300 ?
C26 C27 . 1.353(8) ?
C26 H26A . 0.9300 ?
C27 C28 . 1.396(7) ?
C27 H27A . 0.9300 ?
C28 C29 . 1.405(5) ?
C28 C31 . 1.434(7) ?
C29 C30 . 1.442(5) ?
C30 N2 . 1.356(5) ?
C30 C33 . 1.407(5) ?
C31 C32 . 1.330(7) ?
C31 H31A . 0.9300 ?
C32 C33 . 1.433(6) ?
C32 H32A . 0.9300 ?
C33 C34 . 1.401(7) ?
C34 C35 . 1.347(7) ?
C34 H34A . 0.9300 ?
C35 C36 . 1.402(5) ?
C35 H35A . 0.9300 ?
C36 N2 . 1.320(5) ?
C36 H36A . 0.9300 ?
O9 H91 . 0.8498 ?
O9 H92 . 0.8558 ?
O10 H101 . 0.8480 ?
O10 H102 . 0.8481 ?

loop_
_geom_hbond_atom_site_label_D
_geom_hbond_atom_site_label_H
_geom_hbond_atom_site_label_A
_geom_hbond_site_symmetry_A
_geom_hbond_distance_DH
_geom_hbond_distance_HA
_geom_hbond_distance_DA
_geom_hbond_angle_DHA
O9 H91 O10 . 0.85 1.74 2.558(4) 161.1
O9 H92 O1 2_766 0.86 1.92 2.760(4) 166.7
O10 H101 O6 . 0.85 1.87 2.653(4) 153.6
O10 H102 O4 2_766 0.85 1.87 2.692(4) 161.8
